data_4020207
loop_
_publ_author_name
'Gilbert E. Tumambac'
'Christian Wolf'

_journal_name_full 'Journal of Organic Chemistry'
_journal_page_first 2930
_journal_page_last 2938
_journal_paper_doi 10.1021/jo048399n
_journal_volume 70
_journal_year 2005
_chemical_formula_moiety 'C40 H26 N2'
_chemical_formula_sum 'C40 H26 N2'
_chemical_formula_weight 534.63
_chemical_name_common dipq
_space_group_IT_number 15
_symmetry_cell_setting monoclinic
_symmetry_space_group_name_Hall '-C 2yc'
_symmetry_space_group_name_H-M 'C 1 2/c 1'
_cell_angle_alpha 90.00
_cell_angle_beta 123.7890(10)
_cell_angle_gamma 90.00
_cell_formula_units_Z 4
_cell_length_a 18.8850(15)
_cell_length_b 10.3754(8)
_cell_length_c 16.7388(14)
_cell_measurement_temperature 187(2)
_cell_volume 2725.8(4)
_diffrn_ambient_temperature 187(2)
_exptl_crystal_density_diffrn 1.303
_cod_depositor_comments
;
The following automatic conversions were performed:
'_symmetry_cell_setting' value 'Monoclinic' changed to 'monoclinic'
according to '/home/saulius/struct/CIF-dictionaries/cif_core.dic'
dictionary named 'cif_core.dic' version 2.4.1 from 2010-06-29.

Automatic conversion script
Id: cif_fix_enum 1527 2010-12-29 10:47:43Z saulius 
;
_cod_original_sg_symbol_H-M 'C 2/c'
_cod_database_code 4020207

loop_
_symmetry_equiv_pos_as_xyz
'x, y, z'
'-x, y, -z+1/2'
'x+1/2, y+1/2, z'
'-x+1/2, y+1/2, -z+1/2'
'-x, -y, -z'
'x, -y, z-1/2'
'-x+1/2, -y+1/2, -z'
'x+1/2, -y+1/2, z-1/2'

loop_
_atom_site_label
_atom_site_type_symbol
_atom_site_fract_x
_atom_site_fract_y
_atom_site_fract_z
_atom_site_U_iso_or_equiv
_atom_site_adp_type
_atom_site_occupancy
_atom_site_symmetry_multiplicity
_atom_site_calc_flag
_atom_site_refinement_flags
_atom_site_disorder_assembly
_atom_site_disorder_group
N1 N 0.13318(8) 0.25471(11) 0.35470(9) 0.0287(3) Uani 1 1 d . . .
C1 C 0.07950(10) 0.66377(13) 0.31552(11) 0.0275(3) Uani 1 1 d . . .
C2 C 0.15135(11) 0.73577(15) 0.37583(12) 0.0372(4) Uani 1 1 d . . .
H2 H 0.2036 0.6926 0.4189 0.045 Uiso 1 1 calc R . .
C3 C 0.14970(12) 0.87149(15) 0.37564(13) 0.0408(4) Uani 1 1 d . . .
H3 H 0.2001 0.9188 0.4185 0.049 Uiso 1 1 calc R . .
C4 C 0.07575(12) 0.93425(14) 0.31389(12) 0.0374(4) Uani 1 1 d . . .
H4 H 0.0748 1.0258 0.3136 0.045 Uiso 1 1 calc R . .
C5 C 0.0000 0.86558(19) 0.2500 0.0314(5) Uani 1 2 d S . .
C6 C 0.0000 0.72697(18) 0.2500 0.0268(4) Uani 1 2 d S . .
C7 C 0.10454(9) 0.31623(13) 0.40054(10) 0.0272(3) Uani 1 1 d . . .
C8 C 0.08400(9) 0.45011(14) 0.38669(11) 0.0281(3) Uani 1 1 d . . .
H8 H 0.0641 0.4907 0.4215 0.034 Uiso 1 1 calc R . .
C9 C 0.09283(9) 0.52033(13) 0.32373(11) 0.0266(3) Uani 1 1 d . . .
C10 C 0.12424(9) 0.45709(14) 0.27358(10) 0.0272(3) Uani 1 1 d . . .
C11 C 0.13866(10) 0.52062(15) 0.20879(11) 0.0320(3) Uani 1 1 d . . .
H11 H 0.1260 0.6098 0.1958 0.038 Uiso 1 1 calc R . .
C12 C 0.17067(11) 0.45438(16) 0.16487(12) 0.0365(4) Uani 1 1 d . . .
H12 H 0.1804 0.4980 0.1219 0.044 Uiso 1 1 calc R . .
C13 C 0.18928(11) 0.32190(16) 0.18295(13) 0.0396(4) Uani 1 1 d . . .
H13 H 0.2116 0.2769 0.1521 0.047 Uiso 1 1 calc R . .
C14 C 0.17557(10) 0.25781(15) 0.24429(12) 0.0350(4) Uani 1 1 d . . .
H14 H 0.1878 0.1683 0.2553 0.042 Uiso 1 1 calc R . .
C15 C 0.14323(9) 0.32353(14) 0.29192(11) 0.0284(3) Uani 1 1 d . . .
C16 C 0.09567(10) 0.23936(14) 0.46977(10) 0.0285(3) Uani 1 1 d . . .
C17 C 0.03342(11) 0.26864(15) 0.48734(12) 0.0350(4) Uani 1 1 d . . .
H17 H -0.0029 0.3407 0.4565 0.042 Uiso 1 1 calc R . .
C18 C 0.02417(12) 0.19332(16) 0.54947(12) 0.0402(4) Uani 1 1 d . . .
H18 H -0.0188 0.2133 0.5605 0.048 Uiso 1 1 calc R . .
C19 C 0.07753(12) 0.08910(17) 0.59537(12) 0.0409(4) Uani 1 1 d . . .
H19 H 0.0711 0.0374 0.6378 0.049 Uiso 1 1 calc R . .
C20 C 0.14010(11) 0.06033(16) 0.57942(12) 0.0395(4) Uani 1 1 d . . .
H20 H 0.1771 -0.0107 0.6115 0.047 Uiso 1 1 calc R . .
C21 C 0.14912(10) 0.13459(15) 0.51673(11) 0.0326(4) Uani 1 1 d . . .
H21 H 0.1920 0.1138 0.5058 0.039 Uiso 1 1 calc R . .

loop_
_atom_site_aniso_label
_atom_site_aniso_U_11
_atom_site_aniso_U_22
_atom_site_aniso_U_33
_atom_site_aniso_U_23
_atom_site_aniso_U_13
_atom_site_aniso_U_12
N1 0.0329(7) 0.0208(6) 0.0342(7) -0.0011(5) 0.0197(6) -0.0003(5)
C1 0.0379(8) 0.0191(7) 0.0343(8) -0.0024(6) 0.0256(7) -0.0011(6)
C2 0.0406(9) 0.0286(8) 0.0433(9) -0.0052(7) 0.0239(8) -0.0037(7)
C3 0.0497(10) 0.0271(8) 0.0521(10) -0.0121(8) 0.0323(9) -0.0127(7)
C4 0.0623(11) 0.0180(7) 0.0477(10) -0.0058(7) 0.0403(9) -0.0068(7)
C5 0.0537(14) 0.0178(10) 0.0399(12) 0.000 0.0366(11) 0.000
C6 0.0413(12) 0.0176(9) 0.0340(11) 0.000 0.0288(10) 0.000
C7 0.0289(7) 0.0217(7) 0.0301(7) -0.0029(6) 0.0158(6) -0.0029(6)
C8 0.0339(8) 0.0222(7) 0.0335(8) -0.0024(6) 0.0219(7) -0.0001(6)
C9 0.0275(7) 0.0199(7) 0.0319(8) -0.0030(6) 0.0162(6) -0.0016(5)
C10 0.0296(7) 0.0225(7) 0.0303(8) -0.0024(6) 0.0170(6) -0.0016(6)
C11 0.0377(8) 0.0248(7) 0.0357(8) 0.0003(6) 0.0219(7) -0.0009(6)
C12 0.0438(9) 0.0357(9) 0.0386(9) -0.0019(7) 0.0282(8) -0.0044(7)
C13 0.0484(10) 0.0357(9) 0.0480(10) -0.0088(8) 0.0352(9) -0.0013(7)
C14 0.0407(9) 0.0253(8) 0.0439(9) -0.0041(7) 0.0266(8) 0.0024(6)
C15 0.0303(7) 0.0232(7) 0.0326(8) -0.0034(6) 0.0181(6) -0.0011(6)
C16 0.0339(8) 0.0228(7) 0.0280(7) -0.0046(6) 0.0166(6) -0.0051(6)
C17 0.0414(9) 0.0281(8) 0.0405(9) 0.0003(7) 0.0260(8) 0.0004(7)
C18 0.0515(10) 0.0374(9) 0.0447(10) -0.0040(8) 0.0349(9) -0.0059(8)
C19 0.0564(11) 0.0373(9) 0.0334(8) 0.0013(7) 0.0278(8) -0.0065(8)
C20 0.0460(10) 0.0338(9) 0.0337(8) 0.0079(7) 0.0190(8) 0.0030(7)
C21 0.0336(8) 0.0303(8) 0.0310(8) 0.0013(6) 0.0161(7) 0.0008(6)

loop_
_geom_bond_atom_site_label_1
_geom_bond_atom_site_label_2
_geom_bond_distance
_geom_bond_site_symmetry_2
_geom_bond_publ_flag
N1 C7 1.3231(19) . ?
N1 C15 1.3682(19) . ?
C1 C2 1.376(2) . ?
C1 C6 1.4337(17) . ?
C1 C9 1.5029(19) . ?
C2 C3 1.408(2) . ?
C3 C4 1.355(3) . ?
C4 C5 1.4128(19) . ?
C5 C4 1.4128(19) 2 ?
C5 C6 1.438(3) . ?
C6 C1 1.4337(17) 2 ?
C7 C8 1.426(2) . ?
C7 C16 1.491(2) . ?
C8 C9 1.366(2) . ?
C9 C10 1.429(2) . ?
C10 C11 1.419(2) . ?
C10 C15 1.421(2) . ?
C11 C12 1.368(2) . ?
C12 C13 1.409(2) . ?
C13 C14 1.364(2) . ?
C14 C15 1.420(2) . ?
C16 C21 1.391(2) . ?
C16 C17 1.395(2) . ?
C17 C18 1.387(2) . ?
C18 C19 1.383(2) . ?
C19 C20 1.381(3) . ?
C20 C21 1.387(2) . ?
